data_7028516
loop_
_publ_author_name
'Arroyo, Marta'
'G\'omez-Iglesias, Patricia'
'Ant\'on, Noelia'
'Garc\'ia-Rodr\'iguez, Ra\'ul'
'Alegria, Elisabete C. B. A.'
'Pombeiro, Armando J. L.'
'Miguel, Daniel'
'Villafa\~ne, Fernando'

_publ_section_title
;
 Homo- and heteropolymetallic 3-(2-pyridyl)pyrazolate manganese and
 rhenium complexes.
;
_journal_issue 10
_journal_name_full 'Dalton transactions (Cambridge, England : 2003)'
_journal_page_first 4009
_journal_page_last 4020
_journal_paper_doi 10.1039/c3dt53439a
_journal_volume 43
_journal_year 2014
_chemical_formula_sum 'C26 H20 N6 O7 Re2'
_chemical_formula_weight 900.88
_chemical_name_systematic
; 
 ? 
;
_space_group_IT_number 56
_symmetry_cell_setting orthorhombic
_symmetry_space_group_name_Hall '-P 2ab 2ac'
_symmetry_space_group_name_H-M 'P c c n'
_atom_sites_solution_hydrogens geom
_atom_sites_solution_primary direct
_atom_sites_solution_secondary difmap
_audit_creation_method SHELXL-97
_cell_angle_alpha 90.00
_cell_angle_beta 90.00
_cell_angle_gamma 90.00
_cell_formula_units_Z 4
_cell_length_a 13.196(4)
_cell_length_b 13.787(5)
_cell_length_c 15.404(5)
_cell_measurement_reflns_used 825
_cell_measurement_temperature 298(2)
_cell_measurement_theta_max 22.925
_cell_measurement_theta_min 2.512
_cell_volume 2802.5(16)
_computing_cell_refinement 'Bruker SMART'
_computing_data_collection 'Bruker SMART'
_computing_data_reduction 'Bruker SHELXTL'
_computing_molecular_graphics 'Bruker SHELXTL'
_computing_publication_material 'Bruker SHELXTL'
_computing_structure_refinement 'SHELXL-97 (Sheldrick, 1997)'
_computing_structure_solution 'SHELXS-97 (Sheldrick, 1990)'
_diffrn_ambient_temperature 298(2)
_diffrn_measured_fraction_theta_full 0.999
_diffrn_measured_fraction_theta_max 0.999
_diffrn_measurement_device_type 'CCD area detector'
_diffrn_measurement_method 'phi and omega scans'
_diffrn_radiation_monochromator graphite
_diffrn_radiation_source 'fine-focus sealed tube'
_diffrn_radiation_type MoK\a
_diffrn_radiation_wavelength 0.71073
_diffrn_reflns_av_R_equivalents 0.0670
_diffrn_reflns_av_sigmaI/netI 0.0367
_diffrn_reflns_limit_h_max 10
_diffrn_reflns_limit_h_min -14
_diffrn_reflns_limit_k_max 13
_diffrn_reflns_limit_k_min -15
_diffrn_reflns_limit_l_max 17
_diffrn_reflns_limit_l_min -17
_diffrn_reflns_number 11627
_diffrn_reflns_theta_full 23.29
_diffrn_reflns_theta_max 23.29
_diffrn_reflns_theta_min 2.14
_exptl_absorpt_coefficient_mu 8.686
_exptl_absorpt_correction_T_max 1.000000
_exptl_absorpt_correction_T_min 0.476968
_exptl_absorpt_correction_type multi-scan
_exptl_absorpt_process_details SADABS
_exptl_crystal_colour 'PALE YELLOW'
_exptl_crystal_density_diffrn 2.135
_exptl_crystal_density_method 'not measured'
_exptl_crystal_description PRISM
_exptl_crystal_F_000 1696
_exptl_crystal_size_max 0.33
_exptl_crystal_size_mid 0.20
_exptl_crystal_size_min 0.11
_refine_diff_density_max 1.338
_refine_diff_density_min -0.497
_refine_diff_density_rms 0.131
_refine_ls_extinction_method none
_refine_ls_goodness_of_fit_ref 1.114
_refine_ls_hydrogen_treatment constr
_refine_ls_matrix_type full
_refine_ls_number_parameters 186
_refine_ls_number_reflns 2024
_refine_ls_number_restraints 0
_refine_ls_restrained_S_all 1.114
_refine_ls_R_factor_all 0.0678
_refine_ls_R_factor_gt 0.0412
_refine_ls_shift/su_max 0.000
_refine_ls_shift/su_mean 0.000
_refine_ls_structure_factor_coef Fsqd
_refine_ls_weighting_details 'calc w=1/[\s^2^(Fo^2^)+(0.0260P)^2^+25.5840P] where P=(Fo^2^+2Fc^2^)/3'
_refine_ls_weighting_scheme calc
_refine_ls_wR_factor_gt 0.0782
_refine_ls_wR_factor_ref 0.0909
_reflns_number_gt 1401
_reflns_number_total 2024
_reflns_threshold_expression >2sigma(I)
_cod_data_source_file c3dt53439a.txt
_cod_data_source_block Compound_2b_rg999cm
_cod_depositor_comments
;
The following automatic conversions were performed:

'_symmetry_cell_setting' value 'Orthorhombic' changed to
'orthorhombic' according to
/usr/data/users/saulius/automatic-downloads/current/RSC/lib/dictionaries/cif_core.dic
dictionary named 'cif_core.dic' version 2.4.2 from 2011-04-26.

Automatic conversion script
Id: cif_fix_values 2281 2013-09-26 08:29:07Z andrius 
;
_cod_original_sg_symbol_H-M Pccn
_cod_database_code 7028516

loop_
_symmetry_equiv_pos_as_xyz
'x, y, z'
'-x+1/2, -y+1/2, z'
'-x, y+1/2, -z+1/2'
'x+1/2, -y, -z+1/2'
'-x, -y, -z'
'x-1/2, y-1/2, -z'
'x, -y-1/2, z-1/2'
'-x-1/2, y, z-1/2'

loop_
_atom_site_label
_atom_site_type_symbol
_atom_site_fract_x
_atom_site_fract_y
_atom_site_fract_z
_atom_site_U_iso_or_equiv
_atom_site_adp_type
_atom_site_occupancy
_atom_site_symmetry_multiplicity
_atom_site_calc_flag
_atom_site_refinement_flags
Re1 Re 0.12658(4) 0.16722(3) 0.16514(3) 0.0462(2) Uani 1 1 d .
C1 C 0.1428(10) 0.2438(9) 0.0611(8) 0.059(3) Uani 1 1 d .
O1 O 0.1427(8) 0.2905(6) -0.0005(5) 0.082(3) Uani 1 1 d .
C2 C -0.0104(15) 0.1757(9) 0.1343(8) 0.074(4) Uani 1 1 d .
O2 O -0.0985(8) 0.1807(8) 0.1158(7) 0.090(3) Uani 1 1 d .
C3 C 0.1346(11) 0.0489(8) 0.1001(7) 0.057(3) Uani 1 1 d .
O3 O 0.1343(9) -0.0178(6) 0.0562(5) 0.097(4) Uani 1 1 d .
N1 N 0.0969(8) 0.0777(6) 0.2828(6) 0.046(2) Uani 1 1 d .
N2 N 0.2724(7) 0.1495(5) 0.2348(5) 0.043(2) Uani 1 1 d .
N3 N 0.3604(7) 0.1992(6) 0.2362(6) 0.043(2) Uani 1 1 d .
C11 C 0.0042(11) 0.0457(9) 0.3055(8) 0.059(3) Uani 1 1 d .
H11 H -0.0518 0.0706 0.2764 0.071 Uiso 1 1 calc R
C12 C -0.0117(13) -0.0218(10) 0.3696(9) 0.076(4) Uani 1 1 d .
H12 H -0.0769 -0.0412 0.3847 0.092 Uiso 1 1 calc R
C13 C 0.0713(14) -0.0597(9) 0.4107(9) 0.073(4) Uani 1 1 d .
H13 H 0.0628 -0.1073 0.4528 0.087 Uiso 1 1 calc R
C14 C 0.1665(11) -0.0281(8) 0.3905(7) 0.057(3) Uani 1 1 d .
H14 H 0.2228 -0.0526 0.4195 0.068 Uiso 1 1 calc R
C15 C 0.1779(10) 0.0422(8) 0.3248(7) 0.049(3) Uani 1 1 d .
C16 C 0.2730(10) 0.0872(7) 0.3024(7) 0.045(3) Uani 1 1 d .
C17 C 0.3635(10) 0.0931(8) 0.3459(7) 0.053(3) Uani 1 1 d .
H17 H 0.3848 0.0567 0.3934 0.064 Uiso 1 1 calc R
C18 C 0.4152(10) 0.1644(8) 0.3037(7) 0.056(3) Uani 1 1 d .
H18 H 0.4794 0.1862 0.3191 0.067 Uiso 1 1 calc R
O90 O 0.7500 0.2500 0.286(2) 0.34(3) Uani 1 2 d S
C90 C 0.675(2) 0.278(3) 0.331(2) 0.240(19) Uani 1 1 d .
H90A H 0.6161 0.2385 0.3174 0.288 Uiso 1 1 calc R
H90B H 0.6592 0.3450 0.3171 0.288 Uiso 1 1 calc R
C91 C 0.700(3) 0.269(3) 0.4150(16) 0.25(3) Uani 1 1 d .
H91A H 0.6538 0.2251 0.4444 0.298 Uiso 1 1 calc R
H91B H 0.6979 0.3315 0.4439 0.298 Uiso 1 1 calc R

loop_
_atom_site_aniso_label
_atom_site_aniso_U_11
_atom_site_aniso_U_22
_atom_site_aniso_U_33
_atom_site_aniso_U_23
_atom_site_aniso_U_13
_atom_site_aniso_U_12
Re1 0.0697(3) 0.0335(3) 0.0352(3) -0.0010(2) -0.0059(3) 0.0015(3)
C1 0.072(9) 0.047(7) 0.058(7) 0.002(6) -0.007(7) -0.002(7)
O1 0.137(9) 0.064(5) 0.047(5) 0.024(5) -0.007(6) 0.004(6)
C2 0.143(15) 0.038(7) 0.041(7) 0.005(6) 0.004(10) 0.008(9)
O2 0.082(8) 0.100(8) 0.089(8) 0.005(6) -0.031(6) -0.001(7)
C3 0.085(10) 0.040(7) 0.047(7) 0.008(6) -0.005(8) 0.007(8)
O3 0.185(11) 0.046(5) 0.059(5) -0.017(4) -0.005(7) 0.002(7)
N1 0.060(7) 0.041(5) 0.037(5) 0.002(4) -0.003(5) -0.006(5)
N2 0.063(7) 0.019(4) 0.046(5) 0.004(4) 0.005(5) 0.007(5)
N3 0.063(7) 0.022(4) 0.044(5) 0.000(4) 0.002(5) 0.003(5)
C11 0.070(9) 0.052(8) 0.055(7) -0.005(7) -0.002(8) -0.011(7)
C12 0.101(12) 0.064(10) 0.065(9) -0.006(8) 0.013(9) -0.025(9)
C13 0.116(13) 0.045(8) 0.057(8) 0.001(7) 0.010(10) -0.011(9)
C14 0.067(9) 0.052(8) 0.052(7) 0.018(6) -0.007(7) -0.008(7)
C15 0.077(9) 0.040(6) 0.030(6) 0.002(5) -0.005(7) 0.007(7)
C16 0.061(8) 0.032(6) 0.041(6) 0.005(5) 0.002(7) 0.001(6)
C17 0.068(8) 0.045(7) 0.047(7) 0.014(5) -0.007(7) 0.004(7)
C18 0.069(8) 0.048(7) 0.050(7) 0.003(6) 0.003(7) 0.018(7)
O90 0.21(4) 0.62(8) 0.19(3) 0.000 0.000 0.18(5)
C90 0.17(3) 0.36(5) 0.19(3) 0.09(4) 0.05(3) 0.14(3)
C91 0.39(8) 0.17(4) 0.18(2) -0.07(3) 0.17(4) -0.05(4)

loop_
_atom_type_symbol
_atom_type_description
_atom_type_scat_dispersion_real
_atom_type_scat_dispersion_imag
_atom_type_scat_source
C C 0.0033 0.0016 'International Tables Vol C Tables 4.2.6.8 and 6.1.1.4'
H H 0.0000 0.0000 'International Tables Vol C Tables 4.2.6.8 and 6.1.1.4'
N N 0.0061 0.0033 'International Tables Vol C Tables 4.2.6.8 and 6.1.1.4'
O O 0.0106 0.0060 'International Tables Vol C Tables 4.2.6.8 and 6.1.1.4'
Re Re -1.0185 7.2310 'International Tables Vol C Tables 4.2.6.8 and 6.1.1.4'

loop_
_geom_angle_atom_site_label_1
_geom_angle_atom_site_label_2
_geom_angle_atom_site_label_3
_geom_angle
_geom_angle_site_symmetry_1
_geom_angle_site_symmetry_3
C2 Re1 C3 88.5(6) . .
C2 Re1 C1 82.1(5) . .
C3 Re1 C1 91.4(5) . .
C2 Re1 N3 98.8(5) . 2
C3 Re1 N3 172.2(5) . 2
C1 Re1 N3 86.9(4) . 2
C2 Re1 N2 165.3(4) . .
C3 Re1 N2 96.4(4) . .
C1 Re1 N2 111.5(4) . .
N3 Re1 N2 77.2(3) 2 .
C2 Re1 N1 94.1(5) . .
C3 Re1 N1 87.9(4) . .
C1 Re1 N1 176.1(5) . .
N3 Re1 N1 94.3(3) 2 .
N2 Re1 N1 72.4(3) . .
O1 C1 Re1 173.5(12) . .
O2 C2 Re1 179.0(12) . .
O3 C3 Re1 174.1(11) . .
C15 N1 C11 118.6(10) . .
C15 N1 Re1 117.0(8) . .
C11 N1 Re1 123.6(8) . .
N3 N2 C16 107.9(9) . .
N3 N2 Re1 134.3(6) . .
C16 N2 Re1 116.6(8) . .
N2 N3 C18 106.9(9) . .
N2 N3 Re1 119.8(6) . 2
C18 N3 Re1 130.7(8) . 2
N1 C11 C12 123.2(14) . .
C13 C12 C11 118.0(14) . .
C14 C13 C12 120.6(13) . .
C13 C14 C15 118.8(12) . .
N1 C15 C14 120.8(12) . .
N1 C15 C16 114.9(9) . .
C14 C15 C16 124.2(12) . .
N2 C16 C17 110.1(10) . .
N2 C16 C15 117.0(11) . .
C17 C16 C15 131.7(10) . .
C18 C17 C16 104.2(10) . .
N3 C18 C17 110.8(12) . .
C90 O90 C90 115(4) 2_655 .
O90 C90 C91 108(3) . .
C90 C91 C91 105.1(19) . 2_655

loop_
_geom_bond_atom_site_label_1
_geom_bond_atom_site_label_2
_geom_bond_distance
_geom_bond_site_symmetry_2
Re1 C2 1.87(2) .
Re1 C3 1.917(12) .
Re1 C1 1.931(13) .
Re1 N3 2.149(8) 2
Re1 N2 2.217(9) .
Re1 N1 2.227(9) .
C1 O1 1.147(13) .
C2 O2 1.198(18) .
C3 O3 1.143(13) .
N1 C15 1.343(14) .
N1 C11 1.347(14) .
N2 N3 1.349(12) .
N2 C16 1.349(12) .
N3 C18 1.355(14) .
N3 Re1 2.149(8) 2
C11 C12 1.374(17) .
C12 C13 1.369(19) .
C13 C14 1.365(18) .
C14 C15 1.409(15) .
C15 C16 1.441(16) .
C16 C17 1.373(15) .
C17 C18 1.361(16) .
O90 C90 1.26(3) 2_655
O90 C90 1.26(3) .
C90 C91 1.35(3) .
C91 C91 1.42(6) 2_655
